data_7123373
loop_
_publ_author_name
'Wang, Wei'
'Xia, Xiaohan'
'Bian, Guang-ling'
'Song, Ling'

_publ_section_title
;
 A Chiral Sensor for Recognition of Varied Amines Based on 19F NMR Signals
 of new designed Rhodium Complexes
;
_journal_name_full 'Chemical Communications'
_journal_paper_doi 10.1039/C9CC01942A
_journal_year 2019
_chemical_formula_sum 'C81 H62 B2 Cl2 F12 N8 O4 Rh2'
_chemical_formula_weight 1737.73
_space_group_crystal_system triclinic
_space_group_IT_number 1
_space_group_name_Hall 'P 1'
_space_group_name_H-M_alt 'P 1'
_symmetry_space_group_name_Hall 'P 1'
_symmetry_space_group_name_H-M 'P 1'
_atom_sites_solution_hydrogens geom
_audit_block_doi 10.5517/ccdc.csd.cc21bzs5
_audit_creation_method SHELXL-2014/6
_audit_update_record
;
2018-12-26 deposited with the CCDC.    2019-04-30 downloaded from the CCDC.
;
_cell_angle_alpha 108.488(3)
_cell_angle_beta 108.523(3)
_cell_angle_gamma 104.203(3)
_cell_formula_units_Z 1
_cell_length_a 12.7903(3)
_cell_length_b 14.1652(5)
_cell_length_c 15.7100(6)
_cell_measurement_reflns_used 17391
_cell_measurement_temperature 150.00(10)
_cell_measurement_theta_max 73.3990
_cell_measurement_theta_min 3.8700
_cell_volume 2362.40(18)
_computing_structure_refinement 'SHELXL-2014/6 (Sheldrick, 2014)'
_computing_structure_solution 'SHELXT 2014/5 (Sheldrick, 2014)'
_diffrn_ambient_temperature 150.00(10)
_diffrn_measured_fraction_theta_full 1.000
_diffrn_measured_fraction_theta_max 0.978
_diffrn_measurement_device_type 'SuperNova, Dual, Cu at zero, Atlas'
_diffrn_measurement_method '\w scans'
_diffrn_radiation_type CuK\a
_diffrn_radiation_wavelength 1.54184
_diffrn_reflns_av_R_equivalents 0.0597
_diffrn_reflns_av_unetI/netI 0.0613
_diffrn_reflns_Laue_measured_fraction_full 1.000
_diffrn_reflns_Laue_measured_fraction_max 0.978
_diffrn_reflns_limit_h_max 15
_diffrn_reflns_limit_h_min -15
_diffrn_reflns_limit_k_max 17
_diffrn_reflns_limit_k_min -17
_diffrn_reflns_limit_l_max 19
_diffrn_reflns_limit_l_min -19
_diffrn_reflns_number 41371
_diffrn_reflns_point_group_measured_fraction_full 0.966
_diffrn_reflns_point_group_measured_fraction_max 0.923
_diffrn_reflns_theta_full 67.684
_diffrn_reflns_theta_max 73.724
_diffrn_reflns_theta_min 3.565
_diffrn_source 'sealed X-ray tube'
_exptl_absorpt_coefficient_mu 3.939
_exptl_crystal_colour yellow
_exptl_crystal_density_diffrn 1.2215(1)
_exptl_crystal_description needle
_exptl_crystal_F_000 2156
_exptl_crystal_size_max 0.32
_exptl_crystal_size_mid 0.12
_exptl_crystal_size_min 0.10
_refine_diff_density_max 5.153
_refine_diff_density_min -1.504
_refine_diff_density_rms 0.163
_refine_ls_abs_structure_details
;
 Flack x determined using 6805 quotients [(I+)-(I-)]/[(I+)+(I-)]
 (Parsons, Flack and Wagner, Acta Cryst. B69 (2013) 249-259).
;
_refine_ls_abs_structure_Flack 0.038(11)
_refine_ls_extinction_coef 0.0005(3)
_refine_ls_extinction_expression Fc^*^=kFc[1+0.001xFc^2^\l^3^/sin(2\q)]^-1/4^
_refine_ls_extinction_method SHELXL
_refine_ls_goodness_of_fit_ref 1.124
_refine_ls_hydrogen_treatment constr
_refine_ls_matrix_type full
_refine_ls_number_parameters 1001
_refine_ls_number_reflns 17661
_refine_ls_number_restraints 118
_refine_ls_restrained_S_all 1.127
_refine_ls_R_factor_all 0.0996
_refine_ls_R_factor_gt 0.0947
_refine_ls_shift/su_max 0.000
_refine_ls_shift/su_mean 0.000
_refine_ls_structure_factor_coef Fsqd
_refine_ls_weighting_details 'w=1/[\s^2^(Fo^2^)+(0.2000P)^2^] where P=(Fo^2^+2Fc^2^)/3'
_refine_ls_weighting_scheme calc
_refine_ls_wR_factor_gt 0.2490
_refine_ls_wR_factor_ref 0.2581
_reflns_Friedel_coverage 0.888
_reflns_Friedel_fraction_full 0.932
_reflns_Friedel_fraction_max 0.869
_reflns_number_gt 15892
_reflns_number_total 17661
_reflns_threshold_expression 'I > 2\s(I)'
_cod_data_source_file c9cc01942a2.cif
_cod_data_source_block a_sqd_CCDC1
_cod_original_cell_volume 2362.39(15)
_cod_database_code 7123373
_shelx_space_group_comment
;
The symmetry employed for this shelxl refinement is uniquely defined
by the following loop, which should always be used as a source of
symmetry information in preference to the above space-group names.
They are only intended as comments.
;
_shelxl_version_number 2014/6
_platon_squeeze_void_probe_radius 1.20

loop_
_space_group_symop_operation_xyz
'x, y, z'

loop_
_atom_site_label
_atom_site_type_symbol
_atom_site_fract_x
_atom_site_fract_y
_atom_site_fract_z
_atom_site_U_iso_or_equiv
_atom_site_adp_type
_atom_site_occupancy
_atom_site_site_symmetry_order
_atom_site_calc_flag
_atom_site_refinement_flags_posn
_atom_site_refinement_flags_adp
Rh1 Rh 0.63005(5) 0.58201(5) 0.80295(4) 0.0315(2) Uani 1 1 d . .
Rh2 Rh 0.19151(6) 0.27893(5) 0.25593(5) 0.0357(3) Uani 1 1 d . .
Cl1 Cl 0.7202(9) 1.3787(8) 0.4635(8) 0.129(3) Uani 1 1 d D U
Cl2 Cl 0.7931(10) 1.2069(9) 0.4168(8) 0.155(4) Uani 1 1 d D U
F1 F 0.3729(9) 0.7817(9) 1.0420(9) 0.079(3) Uani 1 1 d . .
F2 F 0.8575(11) 0.6773(13) 0.5247(7) 0.102(5) Uani 1 1 d . .
F3 F -0.3066(9) 0.2978(9) 0.2045(8) 0.072(3) Uani 1 1 d . .
F4 F 0.4850(10) 0.0234(9) 0.4051(7) 0.067(3) Uani 1 1 d . .
F5 F 0.1315(17) 0.4573(15) 0.6328(12) 0.117(5) Uani 1 1 d D U
F6 F 0.1726(15) 0.5825(12) 0.5659(13) 0.107(5) Uani 1 1 d D U
F7 F 0.2926(13) 0.487(2) 0.591(2) 0.188(12) Uani 1 1 d D U
F8 F 0.1097(19) 0.4090(14) 0.4803(12) 0.133(7) Uani 1 1 d D U
F9 F 0.1016(10) -0.0308(9) 0.0732(10) 0.085(4) Uani 1 1 d . .
F10 F 0.1529(10) -0.1559(11) -0.0184(10) 0.086(3) Uani 1 1 d . .
F11 F 0.057(2) -0.2031(13) 0.0610(13) 0.130(7) Uani 1 1 d . .
F12 F -0.0383(10) -0.1793(11) -0.0622(11) 0.107(5) Uani 1 1 d . .
O1 O 0.3026(7) 0.4011(7) 0.7663(7) 0.0410(18) Uani 1 1 d . .
O2 O 0.9628(8) 0.5863(8) 0.8444(7) 0.042(2) Uani 1 1 d . .
O3 O 0.1601(10) 0.5665(8) 0.3714(7) 0.051(2) Uani 1 1 d . .
O4 O 0.3335(11) 0.1157(9) 0.0875(8) 0.054(2) Uani 1 1 d . .
N1 N 0.4733(9) 0.5352(8) 0.8174(7) 0.0311(18) Uani 1 1 d . .
N2 N 0.7881(9) 0.6016(8) 0.7889(7) 0.036(2) Uani 1 1 d . .
N3 N 0.1177(9) 0.3916(8) 0.2954(7) 0.036(2) Uani 1 1 d . .
N4 N 0.2803(9) 0.1879(9) 0.2097(8) 0.040(2) Uani 1 1 d . .
N5 N 0.5514(10) 0.6415(8) 0.6972(7) 0.036(2) Uani 1 1 d . .
H5A H 0.5567 0.6093 0.6410 0.043 Uiso 1 1 calc R U
H5B H 0.4743 0.6247 0.6834 0.043 Uiso 1 1 calc R U
N6 N 0.6999(10) 0.7552(9) 0.8979(8) 0.040(2) Uani 1 1 d . .
H6AA H 0.6939 0.7655 0.9547 0.048 Uiso 1 1 calc R U
H6B H 0.7768 0.7848 0.9120 0.048 Uiso 1 1 calc R U
N7 N 0.1991(9) 0.2459(8) 0.3839(7) 0.038(2) Uani 1 1 d . .
H7A H 0.2735 0.2552 0.4199 0.045 Uiso 1 1 calc R U
H7B H 0.1788 0.2923 0.4221 0.045 Uiso 1 1 calc R U
N8 N 0.0301(11) 0.1324(9) 0.1879(8) 0.043(2) Uani 1 1 d . .
H8A H -0.0308 0.1405 0.1480 0.052 Uiso 1 1 calc R U
H8B H 0.0413 0.0769 0.1513 0.052 Uiso 1 1 calc R U
C1 C 0.5600(10) 0.4276(9) 0.7086(8) 0.031(2) Uani 1 1 d . .
C2 C 0.6038(11) 0.3675(10) 0.6495(9) 0.040(3) Uani 1 1 d . .
H2 H 0.6775 0.4024 0.6524 0.048 Uiso 1 1 calc R U
C3 C 0.5424(13) 0.2587(11) 0.5872(10) 0.044(3) Uani 1 1 d . .
H3 H 0.5747 0.2225 0.5488 0.053 Uiso 1 1 calc R U
C4 C 0.4308(11) 0.2020(10) 0.5812(10) 0.039(2) Uani 1 1 d . .
H4 H 0.3903 0.1285 0.5406 0.047 Uiso 1 1 calc R U
C5 C 0.3851(16) 0.2555(13) 0.6346(11) 0.047(4) Uani 1 1 d . .
H5 H 0.3112 0.2191 0.6305 0.056 Uiso 1 1 calc R U
C6 C 0.4466(10) 0.3672(9) 0.6981(8) 0.029(2) Uani 1 1 d . .
C7 C 0.4056(11) 0.4338(10) 0.7584(9) 0.034(2) Uani 1 1 d . .
C8 C 0.3012(10) 0.4917(9) 0.8328(8) 0.034(2) Uani 1 1 d . .
C9 C 0.2183(13) 0.5064(16) 0.8679(10) 0.061(4) Uani 1 1 d . .
H9 H 0.1461 0.4499 0.8446 0.073 Uiso 1 1 calc R U
C10 C 0.2442(15) 0.6065(17) 0.9382(15) 0.069(5) Uani 1 1 d . .
H10 H 0.1878 0.6193 0.9609 0.082 Uiso 1 1 calc R U
C11 C 0.3503(13) 0.6855(12) 0.9740(13) 0.057(4) Uani 1 1 d . .
C12 C 0.4386(12) 0.6810(12) 0.9420(10) 0.041(3) Uani 1 1 d . .
H12 H 0.5097 0.7398 0.9679 0.049 Uiso 1 1 calc R U
C13 C 0.4121(10) 0.5788(11) 0.8659(9) 0.036(2) Uani 1 1 d . .
C14 C 0.7121(10) 0.5431(8) 0.9102(8) 0.028(2) Uani 1 1 d . .
C15 C 0.6764(12) 0.5179(11) 0.9772(10) 0.037(3) Uani 1 1 d . .
H15 H 0.6017 0.5146 0.9741 0.044 Uiso 1 1 calc R U
C16 C 0.7537(14) 0.4968(12) 1.0521(11) 0.045(3) Uani 1 1 d . .
H16 H 0.7253 0.4743 1.0929 0.054 Uiso 1 1 calc R U
C17 C 0.8621(14) 0.5083(13) 1.0639(10) 0.050(3) Uani 1 1 d . .
H17 H 0.9114 0.4988 1.1158 0.060 Uiso 1 1 calc R U
C18 C 0.9055(13) 0.5345(12) 1.0008(12) 0.049(3) Uani 1 1 d . .
H18 H 0.9823 0.5402 1.0086 0.059 Uiso 1 1 calc R U
C19 C 0.8322(10) 0.5523(9) 0.9254(8) 0.031(2) Uani 1 1 d . .
C20 C 0.8605(11) 0.5792(10) 0.8537(9) 0.039(2) Uani 1 1 d . .
C21 C 0.9515(13) 0.6125(12) 0.7648(10) 0.050(3) Uani 1 1 d . .
C22 C 1.0345(14) 0.6245(16) 0.7244(12) 0.065(5) Uani 1 1 d . .
H22 H 1.1055 0.6148 0.7489 0.078 Uiso 1 1 calc R U
C23 C 1.002(2) 0.6525(18) 0.6440(17) 0.071(5) Uani 1 1 d . .
H23 H 1.0540 0.6689 0.6158 0.085 Uiso 1 1 calc R U
C24 C 0.8882(16) 0.6540(18) 0.6093(12) 0.074(6) Uani 1 1 d . .
C25 C 0.8102(14) 0.6447(15) 0.6509(10) 0.060(4) Uani 1 1 d . .
H25 H 0.7389 0.6541 0.6266 0.072 Uiso 1 1 calc R U
C26 C 0.8423(12) 0.6211(12) 0.7298(10) 0.050(3) Uani 1 1 d . .
C27 C 0.3416(12) 0.4132(10) 0.3300(8) 0.038(3) Uani 1 1 d . .
C28 C 0.4566(13) 0.4203(13) 0.3497(12) 0.051(3) Uani 1 1 d . .
H28 H 0.4729 0.3588 0.3282 0.061 Uiso 1 1 calc R U
C29 C 0.5515(15) 0.5262(12) 0.4050(11) 0.051(3) Uani 1 1 d . .
H29 H 0.6296 0.5320 0.4178 0.061 Uiso 1 1 calc R U
C30 C 0.5314(15) 0.6167(13) 0.4387(10) 0.059(4) Uani 1 1 d . .
H30 H 0.5937 0.6842 0.4742 0.070 Uiso 1 1 calc R U
C31 C 0.4234(15) 0.6065(12) 0.4201(11) 0.048(4) Uani 1 1 d . .
H31 H 0.4106 0.6699 0.4425 0.058 Uiso 1 1 calc R U
C32 C 0.3208(13) 0.5086(10) 0.3687(9) 0.039(3) Uani 1 1 d . .
C33 C 0.2009(13) 0.4916(12) 0.3470(9) 0.047(3) Uani 1 1 d . .
C34 C 0.0331(13) 0.5074(11) 0.3294(9) 0.045(3) Uani 1 1 d . .
C35 C -0.0550(11) 0.5467(12) 0.3373(10) 0.045(3) Uani 1 1 d . .
H35 H -0.0358 0.6203 0.3701 0.054 Uiso 1 1 calc R U
C36 C -0.1694(17) 0.4750(15) 0.2958(13) 0.061(4) Uani 1 1 d . .
H36 H -0.2302 0.4972 0.3022 0.074 Uiso 1 1 calc R U
C37 C -0.1919(14) 0.3685(14) 0.2442(11) 0.055(3) Uani 1 1 d . .
C38 C -0.1078(16) 0.3302(16) 0.2391(12) 0.057(4) Uani 1 1 d . .
H38 H -0.1281 0.2565 0.2060 0.068 Uiso 1 1 calc R U
C39 C 0.0100(12) 0.4009(11) 0.2834(9) 0.041(3) Uani 1 1 d . .
C40 C 0.1690(12) 0.2919(9) 0.1284(9) 0.042(3) Uani 1 1 d . .
C41 C 0.1113(14) 0.3498(12) 0.0859(9) 0.046(3) Uani 1 1 d . .
H41 H 0.0842 0.3959 0.1218 0.056 Uiso 1 1 calc R U
C42 C 0.0942(14) 0.3378(13) -0.0115(12) 0.051(3) Uani 1 1 d . .
H42 H 0.0485 0.3693 -0.0427 0.062 Uiso 1 1 calc R U
C43 C 0.1490(18) 0.2763(16) -0.0606(12) 0.068(5) Uani 1 1 d . .
H43 H 0.1440 0.2737 -0.1218 0.082 Uiso 1 1 calc R U
C44 C 0.2069(16) 0.2226(13) -0.0220(11) 0.060(4) Uani 1 1 d . .
H44 H 0.2394 0.1815 -0.0563 0.072 Uiso 1 1 calc R U
C45 C 0.2177(13) 0.2299(11) 0.0729(11) 0.050(3) Uani 1 1 d . .
C46 C 0.2751(13) 0.1770(10) 0.1230(10) 0.044(3) Uani 1 1 d . .
C47 C 0.3780(15) 0.0844(11) 0.1623(11) 0.049(3) Uani 1 1 d . .
C48 C 0.450(2) 0.0236(16) 0.1656(13) 0.068(5) Uani 1 1 d . .
H48 H 0.4754 0.0032 0.1155 0.082 Uiso 1 1 calc R U
C49 C 0.483(3) -0.0044(17) 0.2398(15) 0.093(8) Uani 1 1 d . .
H49 H 0.5238 -0.0503 0.2416 0.112 Uiso 1 1 calc R U
C50 C 0.4478(16) 0.0454(13) 0.3213(10) 0.054(4) Uani 1 1 d . .
C51 C 0.3823(12) 0.1099(11) 0.3224(10) 0.044(3) Uani 1 1 d . .
H51 H 0.3633 0.1381 0.3749 0.053 Uiso 1 1 calc R U
C52 C 0.3477(12) 0.1288(10) 0.2384(10) 0.042(3) Uani 1 1 d . .
C53 C 0.6113(15) 0.7594(11) 0.7361(10) 0.047(3) Uani 1 1 d . .
H53 H 0.6890 0.7756 0.7334 0.056 Uiso 1 1 calc R U
C54 C 0.6327(12) 0.8069(9) 0.8472(9) 0.037(2) Uani 1 1 d . .
H54 H 0.5543 0.7860 0.8480 0.044 Uiso 1 1 calc R U
C55 C 0.5377(16) 0.8066(11) 0.6753(11) 0.054(4) Uani 1 1 d . .
C56 C 0.4200(15) 0.7909(15) 0.6581(12) 0.060(4) Uani 1 1 d . .
H56 H 0.3845 0.7576 0.6898 0.072 Uiso 1 1 calc R U
C57 C 0.3571(18) 0.8245(16) 0.5951(16) 0.071(5) Uani 1 1 d . .
H57 H 0.2752 0.8017 0.5762 0.085 Uiso 1 1 calc R U
C58 C 0.403(2) 0.8876(16) 0.5579(15) 0.070(5) Uani 1 1 d . .
H58 H 0.3594 0.9165 0.5217 0.084 Uiso 1 1 calc R U
C59 C 0.525(3) 0.9075(17) 0.5778(16) 0.092(8) Uani 1 1 d . .
H59 H 0.5629 0.9493 0.5526 0.110 Uiso 1 1 calc R U
C60 C 0.5892(14) 0.8650(13) 0.6346(12) 0.055(4) Uani 1 1 d . .
H60 H 0.6679 0.8766 0.6450 0.066 Uiso 1 1 calc R U
C61 C 0.6901(13) 0.9285(12) 0.8984(11) 0.048(3) Uani 1 1 d . .
C62 C 0.636(2) 0.9941(14) 0.9413(13) 0.069(5) Uani 1 1 d . .
H62 H 0.5620 0.9635 0.9402 0.082 Uiso 1 1 calc R U
C63 C 0.693(2) 1.1003(17) 0.9830(17) 0.076(5) Uani 1 1 d . .
H63 H 0.6568 1.1423 1.0108 0.091 Uiso 1 1 calc R U
C64 C 0.802(2) 1.1533(12) 0.9886(12) 0.069(5) Uani 1 1 d . .
H64 H 0.8367 1.2283 1.0198 0.083 Uiso 1 1 calc R U
C65 C 0.8603(17) 1.0923(13) 0.9461(13) 0.066(5) Uani 1 1 d . .
H65 H 0.9330 1.1261 0.9468 0.079 Uiso 1 1 calc R U
C66 C 0.8051(15) 0.9803(12) 0.9032(10) 0.053(3) Uani 1 1 d . .
H66 H 0.8430 0.9385 0.8773 0.063 Uiso 1 1 calc R U
C67 C 0.1186(10) 0.1357(9) 0.3524(8) 0.033(2) Uani 1 1 d . .
H67 H 0.1552 0.0881 0.3248 0.039 Uiso 1 1 calc R U
C68 C 0.0004(12) 0.1094(10) 0.2664(10) 0.041(3) Uani 1 1 d . .
H68 H -0.0339 0.1605 0.2918 0.050 Uiso 1 1 calc R U
C69 C 0.1027(11) 0.1119(10) 0.4355(9) 0.039(2) Uani 1 1 d D U
C70 C 0.0676(12) 0.1776(11) 0.4975(9) 0.044(3) Uani 1 1 d D U
H70 H 0.0509 0.2337 0.4855 0.053 Uiso 1 1 calc R U
C71 C 0.0572(17) 0.1606(15) 0.5770(12) 0.063(4) Uani 1 1 d D U
H71 H 0.0311 0.2034 0.6171 0.076 Uiso 1 1 calc R U
C72 C 0.086(2) 0.0788(15) 0.5966(14) 0.077(5) Uani 1 1 d D U
H72 H 0.0834 0.0697 0.6520 0.092 Uiso 1 1 calc R U
C73 C 0.1190(16) 0.0106(13) 0.5345(12) 0.057(4) Uani 1 1 d D U
H73 H 0.1346 -0.0462 0.5457 0.069 Uiso 1 1 calc R U
C74 C 0.1281(13) 0.0296(10) 0.4551(9) 0.043(3) Uani 1 1 d D U
H74 H 0.1520 -0.0145 0.4138 0.051 Uiso 1 1 calc R U
C75 C -0.0948(11) -0.0029(11) 0.2212(9) 0.039(2) Uani 1 1 d . .
C76 C -0.0635(12) -0.0903(11) 0.1940(12) 0.048(3) Uani 1 1 d . .
H76 H 0.0147 -0.0813 0.2041 0.057 Uiso 1 1 calc R U
C77 C -0.1529(13) -0.1932(10) 0.1507(10) 0.046(3) Uani 1 1 d . .
H77 H -0.1354 -0.2541 0.1290 0.055 Uiso 1 1 calc R U
C78 C -0.2670(12) -0.2041(11) 0.1402(11) 0.044(3) Uani 1 1 d . .
H78 H -0.3253 -0.2725 0.1148 0.053 Uiso 1 1 calc R U
C79 C -0.2947(13) -0.1175(16) 0.1662(11) 0.060(4) Uani 1 1 d . .
H79 H -0.3737 -0.1275 0.1536 0.072 Uiso 1 1 calc R U
C80 C -0.2136(12) -0.0179(13) 0.2092(10) 0.050(3) Uani 1 1 d . .
H80 H -0.2339 0.0410 0.2311 0.060 Uiso 1 1 calc R U
C81 C 0.845(2) 1.3436(16) 0.496(3) 0.119(11) Uani 1 1 d D U
H81A H 0.9078 1.3861 0.4858 0.143 Uiso 1 1 calc R U
H81B H 0.8748 1.3553 0.5646 0.143 Uiso 1 1 calc R U
B1 B 0.1838(14) 0.4917(13) 0.5773(11) 0.063(5) Uani 1 1 d D U
B2 B 0.069(2) -0.1373(16) 0.0145(15) 0.062(4) Uani 1 1 d . .

loop_
_atom_site_aniso_label
_atom_site_aniso_U_11
_atom_site_aniso_U_22
_atom_site_aniso_U_33
_atom_site_aniso_U_23
_atom_site_aniso_U_13
_atom_site_aniso_U_12
Rh1 0.0328(4) 0.0257(5) 0.0302(4) 0.0082(3) 0.0128(3) 0.0084(3)
Rh2 0.0404(5) 0.0239(5) 0.0322(4) 0.0098(4) 0.0109(4) 0.0051(4)
Cl1 0.138(7) 0.141(7) 0.161(8) 0.071(6) 0.098(6) 0.084(6)
Cl2 0.143(8) 0.114(7) 0.121(7) -0.012(6) 0.023(6) 0.040(6)
F1 0.052(5) 0.056(6) 0.084(7) -0.019(5) 0.022(5) 0.025(5)
F2 0.081(7) 0.145(12) 0.041(5) 0.042(7) 0.017(5) -0.008(8)
F3 0.049(5) 0.068(7) 0.074(6) 0.014(5) 0.018(4) 0.018(5)
F4 0.089(7) 0.067(6) 0.055(5) 0.023(5) 0.025(5) 0.057(6)
F5 0.145(14) 0.135(14) 0.099(10) 0.060(10) 0.072(10) 0.061(12)
F6 0.128(12) 0.088(10) 0.142(13) 0.065(10) 0.072(11) 0.061(9)
F7 0.056(8) 0.25(3) 0.30(3) 0.20(3) 0.042(13) 0.056(12)
F8 0.168(17) 0.101(12) 0.098(11) 0.016(9) 0.038(11) 0.062(12)
F9 0.066(6) 0.042(6) 0.094(8) -0.015(5) 0.033(6) -0.003(5)
F10 0.059(6) 0.085(8) 0.088(8) 0.011(6) 0.035(6) 0.017(6)
F11 0.21(2) 0.076(10) 0.100(11) 0.031(9) 0.078(13) 0.044(12)
F12 0.043(5) 0.079(9) 0.108(10) -0.025(7) 0.004(6) 0.006(6)
O1 0.034(4) 0.037(5) 0.042(4) 0.005(4) 0.021(4) 0.010(4)
O2 0.038(4) 0.047(6) 0.048(5) 0.017(4) 0.027(4) 0.021(4)
O3 0.061(6) 0.033(5) 0.046(5) -0.001(4) 0.025(5) 0.018(4)
O4 0.075(7) 0.041(6) 0.043(5) 0.016(5) 0.027(5) 0.019(5)
N1 0.036(5) 0.028(5) 0.029(4) 0.010(4) 0.016(4) 0.010(4)
N2 0.034(5) 0.029(5) 0.029(4) 0.004(4) 0.009(4) 0.007(4)
N3 0.048(5) 0.021(5) 0.029(4) 0.008(4) 0.010(4) 0.012(4)
N4 0.037(5) 0.038(6) 0.034(5) 0.013(5) 0.010(4) 0.004(4)
N5 0.056(6) 0.026(5) 0.026(4) 0.023(4) 0.010(4) 0.011(4)
N6 0.046(6) 0.038(6) 0.031(5) 0.011(4) 0.019(4) 0.011(5)
N7 0.039(5) 0.030(5) 0.031(5) 0.005(4) 0.010(4) 0.011(4)
N8 0.048(6) 0.029(6) 0.038(5) 0.009(5) 0.010(5) 0.009(5)
C1 0.035(5) 0.020(5) 0.028(5) 0.009(4) 0.007(4) 0.006(4)
C2 0.032(5) 0.026(6) 0.035(6) 0.000(5) 0.006(5) 0.000(5)
C3 0.047(7) 0.032(7) 0.036(6) -0.002(5) 0.016(5) 0.010(6)
C4 0.044(6) 0.024(6) 0.042(6) 0.007(5) 0.015(5) 0.014(5)
C5 0.058(9) 0.036(8) 0.029(6) -0.002(6) 0.019(6) 0.010(7)
C6 0.032(5) 0.022(6) 0.025(5) 0.006(4) 0.006(4) 0.011(5)
C7 0.038(6) 0.028(6) 0.028(5) 0.006(5) 0.010(5) 0.013(5)
C8 0.034(5) 0.025(6) 0.029(5) 0.002(4) 0.014(4) 0.002(4)
C9 0.039(7) 0.079(11) 0.034(6) -0.006(7) 0.015(5) 0.016(7)
C10 0.053(9) 0.085(13) 0.089(12) 0.035(11) 0.047(9) 0.039(9)
C11 0.038(7) 0.041(8) 0.063(9) -0.002(7) 0.011(6) 0.018(6)
C12 0.037(6) 0.038(7) 0.040(6) 0.008(6) 0.015(5) 0.017(6)
C13 0.025(5) 0.044(7) 0.035(5) 0.009(5) 0.016(4) 0.015(5)
C14 0.030(5) 0.011(5) 0.029(5) -0.002(4) 0.009(4) 0.001(4)
C15 0.039(6) 0.034(7) 0.039(6) 0.012(5) 0.022(5) 0.015(5)
C16 0.064(9) 0.038(7) 0.045(7) 0.020(6) 0.032(6) 0.025(7)
C17 0.058(8) 0.056(9) 0.039(7) 0.025(6) 0.012(6) 0.030(7)
C18 0.052(7) 0.049(8) 0.066(9) 0.028(7) 0.041(7) 0.028(7)
C19 0.032(5) 0.020(5) 0.031(5) 0.003(4) 0.014(4) 0.006(4)
C20 0.040(6) 0.028(6) 0.041(6) 0.006(5) 0.020(5) 0.007(5)
C21 0.051(7) 0.042(7) 0.032(6) -0.009(5) 0.028(6) 0.000(6)
C22 0.043(7) 0.079(12) 0.049(8) 0.001(8) 0.035(7) -0.001(7)
C23 0.083(12) 0.081(14) 0.084(13) 0.041(11) 0.068(12) 0.037(11)
C24 0.057(9) 0.097(14) 0.037(7) 0.026(8) 0.019(7) -0.012(9)
C25 0.043(7) 0.071(11) 0.033(6) 0.018(7) 0.007(6) -0.013(7)
C26 0.044(7) 0.049(8) 0.042(7) 0.004(6) 0.027(6) 0.004(6)
C27 0.052(7) 0.024(6) 0.020(5) 0.002(4) 0.010(5) 0.003(5)
C28 0.045(7) 0.043(8) 0.051(8) 0.014(7) 0.015(6) 0.011(6)
C29 0.055(8) 0.038(8) 0.039(7) 0.011(6) 0.012(6) 0.004(6)
C30 0.066(10) 0.039(8) 0.036(6) 0.014(6) 0.008(6) -0.015(7)
C31 0.054(9) 0.021(7) 0.034(7) 0.010(6) 0.001(6) -0.017(6)
C32 0.057(7) 0.025(6) 0.033(6) 0.008(5) 0.015(5) 0.024(6)
C33 0.052(7) 0.045(8) 0.026(6) 0.007(5) 0.018(5) -0.001(6)
C34 0.057(8) 0.036(7) 0.034(6) 0.006(5) 0.014(6) 0.022(6)
C35 0.029(5) 0.041(7) 0.045(7) -0.003(6) 0.014(5) 0.011(5)
C36 0.072(10) 0.074(11) 0.060(9) 0.032(9) 0.041(8) 0.040(9)
C37 0.055(8) 0.061(10) 0.042(7) 0.022(7) 0.012(6) 0.022(7)
C38 0.069(10) 0.065(11) 0.049(8) 0.033(8) 0.029(8) 0.029(9)
C39 0.053(7) 0.042(7) 0.033(6) 0.018(5) 0.018(5) 0.020(6)
C40 0.049(7) 0.014(5) 0.035(6) 0.002(5) 0.008(5) -0.005(5)
C41 0.061(9) 0.037(7) 0.024(6) 0.012(5) 0.012(6) 0.003(6)
C42 0.053(8) 0.044(8) 0.059(9) 0.033(7) 0.020(7) 0.014(7)
C43 0.092(12) 0.071(11) 0.042(8) 0.040(8) 0.026(8) 0.015(10)
C44 0.078(10) 0.040(8) 0.043(7) 0.005(6) 0.037(8) -0.004(7)
C45 0.054(8) 0.034(7) 0.043(7) 0.017(6) 0.008(6) 0.006(6)
C46 0.060(8) 0.020(6) 0.040(6) 0.004(5) 0.023(6) 0.006(5)
C47 0.075(9) 0.025(6) 0.055(8) 0.015(6) 0.040(7) 0.019(6)
C48 0.107(14) 0.069(11) 0.057(9) 0.025(8) 0.049(10) 0.064(11)
C49 0.13(2) 0.046(10) 0.052(10) 0.016(8) 0.002(11) 0.014(11)
C50 0.072(9) 0.050(9) 0.036(6) 0.009(6) 0.020(6) 0.034(8)
C51 0.044(7) 0.035(7) 0.039(6) 0.011(6) 0.007(5) 0.014(6)
C52 0.051(7) 0.033(7) 0.045(7) 0.012(5) 0.027(6) 0.018(6)
C53 0.073(9) 0.039(7) 0.037(6) 0.020(6) 0.023(6) 0.031(7)
C54 0.049(6) 0.016(5) 0.037(6) 0.010(5) 0.016(5) 0.005(5)
C55 0.073(10) 0.020(6) 0.047(7) 0.011(6) 0.008(7) 0.009(6)
C56 0.058(9) 0.063(10) 0.048(8) 0.023(8) 0.015(7) 0.017(8)
C57 0.065(10) 0.058(11) 0.085(13) 0.037(10) 0.018(9) 0.026(9)
C58 0.097(14) 0.065(11) 0.070(11) 0.047(10) 0.037(10) 0.038(11)
C59 0.16(2) 0.060(12) 0.065(11) 0.043(10) 0.041(14) 0.044(14)
C60 0.044(7) 0.048(9) 0.050(8) 0.024(7) 0.009(6) -0.008(6)
C61 0.050(7) 0.035(7) 0.046(7) 0.012(6) 0.015(6) 0.011(6)
C62 0.114(15) 0.036(8) 0.059(9) 0.015(7) 0.044(10) 0.032(9)
C63 0.085(13) 0.051(11) 0.080(13) 0.017(10) 0.031(11) 0.027(10)
C64 0.106(15) 0.027(7) 0.048(8) 0.020(7) 0.006(9) 0.015(8)
C65 0.065(10) 0.030(8) 0.065(10) 0.021(7) 0.001(8) -0.003(7)
C66 0.063(8) 0.038(8) 0.037(6) 0.013(6) 0.018(6) -0.002(7)
C67 0.036(5) 0.030(6) 0.033(5) 0.011(5) 0.020(5) 0.008(5)
C68 0.044(6) 0.027(6) 0.039(6) 0.006(5) 0.012(5) 0.011(5)
C69 0.038(6) 0.038(7) 0.037(6) 0.015(5) 0.016(5) 0.011(5)
C70 0.044(6) 0.045(7) 0.040(6) 0.014(6) 0.020(5) 0.014(6)
C71 0.073(10) 0.072(11) 0.051(8) 0.025(8) 0.038(8) 0.024(9)
C72 0.115(14) 0.077(12) 0.062(9) 0.047(9) 0.051(10) 0.034(11)
C73 0.074(9) 0.050(8) 0.070(9) 0.042(8) 0.039(8) 0.026(7)
C74 0.051(7) 0.034(7) 0.038(6) 0.012(5) 0.019(5) 0.014(6)
C75 0.037(6) 0.042(7) 0.038(6) 0.012(5) 0.020(5) 0.017(5)
C76 0.040(6) 0.031(7) 0.073(9) 0.023(7) 0.025(7) 0.013(6)
C77 0.056(8) 0.022(6) 0.042(6) 0.003(5) 0.015(6) 0.008(6)
C78 0.044(7) 0.033(7) 0.050(7) 0.016(6) 0.021(6) 0.008(6)
C79 0.034(6) 0.080(12) 0.036(7) 0.011(7) 0.008(5) 0.003(7)
C80 0.041(7) 0.055(9) 0.040(7) 0.009(6) 0.010(6) 0.020(7)
C81 0.062(12) 0.085(17) 0.22(3) 0.08(2) 0.061(17) 0.022(12)
B1 0.077(12) 0.065(12) 0.051(9) 0.019(9) 0.028(9) 0.040(10)
B2 0.073(12) 0.044(10) 0.059(10) 0.008(8) 0.035(9) 0.016(9)

loop_
_atom_type_symbol
_atom_type_description
_atom_type_scat_dispersion_real
_atom_type_scat_dispersion_imag
_atom_type_scat_source
C C 0.0181 0.0091 'International Tables Vol C Tables 4.2.6.8 and 6.1.1.4'
H H 0.0000 0.0000 'International Tables Vol C Tables 4.2.6.8 and 6.1.1.4'
N N 0.0311 0.0180 'International Tables Vol C Tables 4.2.6.8 and 6.1.1.4'
O O 0.0492 0.0322 'International Tables Vol C Tables 4.2.6.8 and 6.1.1.4'
B B 0.0090 0.0039 'International Tables Vol C Tables 4.2.6.8 and 6.1.1.4'
F F 0.0727 0.0534 'International Tables Vol C Tables 4.2.6.8 and 6.1.1.4'
Cl Cl 0.3639 0.7018 'International Tables Vol C Tables 4.2.6.8 and 6.1.1.4'
Rh Rh 0.0927 3.6045 'International Tables Vol C Tables 4.2.6.8 and 6.1.1.4'

loop_
_geom_angle_atom_site_label_1
_geom_angle_atom_site_label_2
_geom_angle_atom_site_label_3
_geom_angle
C1 Rh1 C14 88.6(4)
C1 Rh1 N1 80.8(4)
C14 Rh1 N1 90.9(4)
C1 Rh1 N2 91.1(4)
C14 Rh1 N2 81.6(4)
N1 Rh1 N2 169.1(4)
C1 Rh1 N5 97.2(4)
C14 Rh1 N5 174.1(4)
N1 Rh1 N5 90.8(4)
N2 Rh1 N5 97.4(4)
C1 Rh1 N6 175.6(4)
C14 Rh1 N6 95.8(4)
N1 Rh1 N6 99.0(4)
N2 Rh1 N6 89.7(4)
N5 Rh1 N6 78.4(4)
C40 Rh2 C27 90.2(5)
C40 Rh2 N4 81.1(5)
C27 Rh2 N4 91.5(5)
C40 Rh2 N3 91.2(5)
C27 Rh2 N3 81.1(5)
N4 Rh2 N3 169.4(4)
C40 Rh2 N7 173.2(4)
C27 Rh2 N7 96.4(4)
N4 Rh2 N7 97.4(4)
N3 Rh2 N7 91.0(4)
C40 Rh2 N8 94.8(4)
C27 Rh2 N8 174.9(4)
N4 Rh2 N8 89.7(4)
N3 Rh2 N8 98.4(4)
N7 Rh2 N8 78.5(4)
C7 O1 C8 106.0(9)
C20 O2 C21 105.1(10)
C33 O3 C34 103.4(10)
C46 O4 C47 102.8(10)
C7 N1 C13 108.0(10)
C7 N1 Rh1 112.0(8)
C13 N1 Rh1 139.9(8)
C20 N2 C26 107.0(11)
C20 N2 Rh1 110.5(8)
C26 N2 Rh1 142.2(9)
C33 N3 C39 106.4(11)
C33 N3 Rh2 111.5(9)
C39 N3 Rh2 142.0(9)
C46 N4 C52 105.2(11)
C46 N4 Rh2 112.7(9)
C52 N4 Rh2 142.1(8)
C53 N5 Rh1 111.8(7)
C54 N6 Rh1 110.1(7)
C67 N7 Rh2 111.1(7)
C68 N8 Rh2 110.7(8)
C2 C1 C6 114.1(10)
C2 C1 Rh1 130.5(9)
C6 C1 Rh1 115.3(8)
C3 C2 C1 122.9(12)
C2 C3 C4 120.6(12)
C5 C4 C3 118.7(13)
C4 C5 C6 121.3(15)
C5 C6 C1 122.4(12)
C5 C6 C7 126.3(12)
C1 C6 C7 111.3(10)
N1 C7 O1 113.2(10)
N1 C7 C6 120.5(11)
O1 C7 C6 126.2(11)
C9 C8 O1 131.6(12)
C9 C8 C13 121.7(12)
O1 C8 C13 106.7(9)
C8 C9 C10 118.5(15)
C11 C10 C9 119.9(14)
F1 C11 C10 118.6(14)
F1 C11 C12 114.7(14)
C10 C11 C12 126.5(15)
C11 C12 C13 114.7(13)
N1 C13 C12 135.3(11)
N1 C13 C8 106.0(10)
C12 C13 C8 118.4(10)
C15 C14 C19 115.0(10)
C15 C14 Rh1 130.4(9)
C19 C14 Rh1 114.3(8)
C14 C15 C16 120.8(11)
C17 C16 C15 121.6(13)
C16 C17 C18 121.2(13)
C17 C18 C19 118.9(12)
C18 C19 C20 127.1(11)
C18 C19 C14 122.3(10)
C20 C19 C14 110.6(10)
N2 C20 O2 112.6(11)
N2 C20 C19 122.8(11)
O2 C20 C19 124.6(11)
C26 C21 O2 108.2(10)
C26 C21 C22 125.7(16)
O2 C21 C22 126.1(16)
C21 C22 C23 115.0(17)
C24 C23 C22 116.0(13)
C25 C24 C23 127.7(16)
C25 C24 F2 118.1(18)
C23 C24 F2 113.9(14)
C26 C25 C24 115.9(17)
C25 C26 N2 133.7(14)
C25 C26 C21 119.2(13)
N2 C26 C21 107.1(13)
C28 C27 C32 119.3(12)
C28 C27 Rh2 127.6(10)
C32 C27 Rh2 113.0(10)
C27 C28 C29 118.0(14)
C30 C29 C28 122.5(15)
C31 C30 C29 117.5(14)
C30 C31 C32 127.0(17)
C33 C32 C31 129.8(13)
C33 C32 C27 114.6(13)
C31 C32 C27 115.5(14)
O3 C33 N3 114.7(13)
O3 C33 C32 125.6(12)
N3 C33 C32 119.8(14)
C39 C34 C35 123.1(14)
C39 C34 O3 108.4(11)
C35 C34 O3 128.4(12)
C36 C35 C34 118.4(14)
C35 C36 C37 117.5(15)
C38 C37 F3 118.9(16)
C38 C37 C36 124.2(17)
F3 C37 C36 116.6(15)
C37 C38 C39 119.5(17)
C34 C39 N3 107.1(12)
C34 C39 C38 117.1(13)
N3 C39 C38 135.8(13)
C41 C40 C45 117.0(12)
C41 C40 Rh2 130.0(11)
C45 C40 Rh2 113.1(9)
C40 C41 C42 120.3(15)
C41 C42 C43 118.7(14)
C44 C43 C42 122.5(13)
C43 C44 C45 118.4(16)
C46 C45 C44 125.0(15)
C46 C45 C40 112.2(12)
C44 C45 C40 122.8(14)
N4 C46 O4 115.4(12)
N4 C46 C45 120.8(13)
O4 C46 C45 123.7(12)
C52 C47 O4 109.4(12)
C52 C47 C48 124.0(14)
O4 C47 C48 126.4(13)
C49 C48 C47 120.2(19)
C48 C49 C50 114(2)
C51 C50 F4 116.3(12)
C51 C50 C49 127.0(15)
F4 C50 C49 116.8(13)
C50 C51 C52 114.0(13)
C47 C52 C51 120.7(12)
C47 C52 N4 107.2(12)
C51 C52 N4 132.1(12)
N5 C53 C55 112.2(12)
N5 C53 C54 105.8(10)
C55 C53 C54 112.6(11)
N6 C54 C61 113.3(11)
N6 C54 C53 108.6(10)
C61 C54 C53 113.1(10)
C60 C55 C56 117.8(14)
C60 C55 C53 119.0(16)
C56 C55 C53 123.2(14)
C57 C56 C55 119.8(17)
C58 C57 C56 125(2)
C57 C58 C59 115.1(16)
C60 C59 C58 120.6(19)
C55 C60 C59 121.0(19)
C62 C61 C66 118.5(15)
C62 C61 C54 123.2(14)
C66 C61 C54 118.3(13)
C63 C62 C61 118(2)
C62 C63 C64 126(2)
C63 C64 C65 119.0(15)
C66 C65 C64 117.8(18)
C65 C66 C61 120.8(17)
N7 C67 C69 114.5(10)
N7 C67 C68 108.9(9)
C69 C67 C68 113.6(10)
N8 C68 C75 110.5(10)
N8 C68 C67 107.4(10)
C75 C68 C67 117.1(10)
C74 C69 C70 118.7(11)
C74 C69 C67 121.9(10)
C70 C69 C67 119.3(10)
C71 C70 C69 120.7(13)
C70 C71 C72 119.4(14)
C73 C72 C71 120.9(13)
C72 C73 C74 118.2(12)
C69 C74 C73 122.0(12)
C76 C75 C80 120.4(13)
C76 C75 C68 118.8(11)
C80 C75 C68 120.8(12)
C75 C76 C77 118.0(12)
C78 C77 C76 119.7(12)
C79 C78 C77 120.7(13)
C80 C79 C78 122.3(14)
C79 C80 C75 118.7(14)
Cl2 C81 Cl1 105.4(16)
F7 B1 F5 116.7(16)
F7 B1 F6 113.8(16)
F5 B1 F6 117.1(14)
F7 B1 F8 101.8(17)
F5 B1 F8 101.9(15)
F6 B1 F8 102.0(14)
F12 B2 F11 103.0(19)
F12 B2 F9 112.6(18)
F11 B2 F9 114.5(17)
F12 B2 F10 110.3(16)
F11 B2 F10 103.1(19)
F9 B2 F10 112.5(16)

loop_
_geom_bond_atom_site_label_1
_geom_bond_atom_site_label_2
_geom_bond_distance
Rh1 C1 1.981(11)
Rh1 C14 1.998(11)
Rh1 N1 2.060(9)
Rh1 N2 2.063(10)
Rh1 N5 2.173(8)
Rh1 N6 2.190(11)
Rh2 C40 2.007(13)
Rh2 C27 2.010(12)
Rh2 N4 2.033(12)
Rh2 N3 2.075(10)
Rh2 N7 2.183(10)
Rh2 N8 2.192(11)
Cl1 C81 1.75(2)
Cl2 C81 1.75(2)
F1 C11 1.330(17)
F2 C24 1.43(2)
F3 C37 1.36(2)
F4 C50 1.411(18)
F5 B1 1.386(16)
F6 B1 1.388(16)
F7 B1 1.362(17)
F8 B1 1.414(18)
F9 B2 1.36(2)
F10 B2 1.37(2)
F11 B2 1.36(3)
F12 B2 1.34(3)
O1 C7 1.344(15)
O1 C8 1.383(14)
O2 C20 1.346(15)
O2 C21 1.388(18)
O3 C33 1.299(19)
O3 C34 1.441(18)
O4 C46 1.378(17)
O4 C47 1.390(18)
N1 C7 1.307(16)
N1 C13 1.374(14)
N2 C20 1.321(17)
N2 C26 1.378(16)
N3 C33 1.334(18)
N3 C39 1.375(17)
N4 C46 1.300(17)
N4 C52 1.411(17)
N5 C53 1.475(17)
N6 C54 1.467(16)
N7 C67 1.463(16)
N8 C68 1.503(17)
C1 C2 1.402(17)
C1 C6 1.418(16)
C2 C3 1.382(19)
C3 C4 1.413(19)
C4 C5 1.321(19)
C5 C6 1.42(2)
C6 C7 1.432(16)
C8 C9 1.372(17)
C8 C13 1.439(16)
C9 C10 1.37(3)
C10 C11 1.33(2)
C11 C12 1.38(2)
C12 C13 1.430(18)
C14 C15 1.381(17)
C14 C19 1.444(15)
C15 C16 1.44(2)
C16 C17 1.30(2)
C17 C18 1.38(2)
C18 C19 1.395(19)
C19 C20 1.418(17)
C21 C26 1.38(2)
C21 C22 1.401(16)
C22 C23 1.41(3)
C23 C24 1.39(3)
C24 C25 1.36(2)
C25 C26 1.35(2)
C27 C28 1.37(2)
C27 C32 1.423(16)
C28 C29 1.45(2)
C29 C30 1.35(3)
C30 C31 1.28(3)
C31 C32 1.42(2)
C32 C33 1.40(2)
C34 C39 1.357(19)
C34 C35 1.396(18)
C35 C36 1.36(2)
C36 C37 1.37(3)
C37 C38 1.33(2)
C38 C39 1.38(2)
C40 C41 1.41(2)
C40 C45 1.43(2)
C41 C42 1.42(2)
C42 C43 1.44(3)
C43 C44 1.33(3)
C44 C45 1.42(2)
C45 C46 1.41(2)
C47 C52 1.382(18)
C47 C48 1.41(2)
C48 C49 1.32(3)
C49 C50 1.51(3)
C50 C51 1.382(19)
C51 C52 1.386(19)
C53 C55 1.545(18)
C53 C54 1.560(17)
C54 C61 1.510(18)
C55 C60 1.36(2)
C55 C56 1.39(3)
C56 C57 1.35(2)
C57 C58 1.34(3)
C58 C59 1.43(4)
C59 C60 1.39(3)
C61 C62 1.42(2)
C61 C66 1.44(2)
C62 C63 1.33(3)
C63 C64 1.36(3)
C64 C65 1.42(3)
C65 C66 1.39(2)
C67 C69 1.507(15)
C67 C68 1.535(17)
C68 C75 1.517(19)
C69 C74 1.382(14)
C69 C70 1.388(14)
C70 C71 1.386(14)
C71 C72 1.392(17)
C72 C73 1.386(16)
C73 C74 1.390(14)
C75 C76 1.375(18)
C75 C80 1.423(18)
C76 C77 1.40(2)
C77 C78 1.38(2)
C78 C79 1.34(2)
C79 C80 1.32(2)

loop_
_platon_squeeze_void_nr
_platon_squeeze_void_average_x
_platon_squeeze_void_average_y
_platon_squeeze_void_average_z
_platon_squeeze_void_volume
_platon_squeeze_void_count_electrons
_platon_squeeze_void_content
1 -0.089 -0.039 0.593 685 289 ' '
